data_2201889
loop_
_publ_author_name
'A. Thiruvalluvar'
'S. Silvarani'
'A. Vadivelu'
'K. Sithik Ali'
'V. R. Venkataraman'

_publ_section_title
;
 2-Acetylbenzo[<i>b</i>]furan
;
_journal_issue 4
_journal_name_full 'Acta Crystallographica Section E'
_journal_page_first o395
_journal_page_last o396
_journal_paper_doi 10.1107/S1600536803004306
_journal_volume 59
_journal_year 2003
_chemical_formula_iupac 'C10 H8 O2'
_chemical_formula_moiety 'C10 H8 O2'
_chemical_formula_sum 'C10 H8 O2'
_chemical_formula_weight 160.16
_chemical_melting_point 344.5(5)
_space_group_IT_number 61
_symmetry_cell_setting orthorhombic
_symmetry_space_group_name_Hall '-P 2ac 2ab'
_symmetry_space_group_name_H-M 'P b c a'
_audit_creation_method 'WinGX routine CIF_UPDATE'
_cell_angle_alpha 90
_cell_angle_beta 90
_cell_angle_gamma 90
_cell_formula_units_Z 8
_cell_length_a 8.3865(13)
_cell_length_b 18.273(4)
_cell_length_c 10.652(2)
_cell_measurement_reflns_used 25
_cell_measurement_temperature 293(2)
_cell_measurement_theta_max 15
_cell_measurement_theta_min 10
_cell_volume 1632.4(5)
_computing_cell_refinement 'MolEN (Fair, 1990)'
_computing_data_collection 'CAD-4 Software (Enraf-Nonius, 1994)'
_computing_data_reduction MolEN
_computing_molecular_graphics 'ORTEP-3 (Farrugia, 1997)'
_computing_publication_material 'WinGX (Farrugia, 1999)'
_computing_structure_refinement 'SHELXL97 (Sheldrick, 1997)'
_computing_structure_solution 'SIR97 (Altomare et al 1999)'
_diffrn_measured_fraction_theta_full 0.999
_diffrn_measured_fraction_theta_max 0.999
_diffrn_measurement_device_type 'Enraf-Nonius CAD-4'
_diffrn_measurement_method \w--2\q
_diffrn_radiation_type MoK\a
_diffrn_radiation_wavelength 0.71073
_diffrn_reflns_av_R_equivalents 0
_diffrn_reflns_limit_h_max 9
_diffrn_reflns_limit_h_min 0
_diffrn_reflns_limit_k_max 21
_diffrn_reflns_limit_k_min 0
_diffrn_reflns_limit_l_max 12
_diffrn_reflns_limit_l_min 0
_diffrn_reflns_number 1419
_diffrn_reflns_theta_full 24.96
_diffrn_reflns_theta_max 24.96
_diffrn_reflns_theta_min 2.23
_diffrn_standards_decay_% none
_diffrn_standards_interval_count 100
_diffrn_standards_number 2
_exptl_absorpt_coefficient_mu 0.091
_exptl_absorpt_correction_type none
_exptl_crystal_colour 'light brown'
_exptl_crystal_density_diffrn 1.303
_exptl_crystal_density_meas ?
_exptl_crystal_density_method 'not measured'
_exptl_crystal_description block
_exptl_crystal_F_000 672
_exptl_crystal_size_max 0.3
_exptl_crystal_size_mid 0.3
_exptl_crystal_size_min 0.3
_refine_diff_density_max 0.098
_refine_diff_density_min -0.117
_refine_ls_extinction_method none
_refine_ls_goodness_of_fit_ref 1.031
_refine_ls_hydrogen_treatment constr
_refine_ls_matrix_type full
_refine_ls_number_parameters 109
_refine_ls_number_reflns 1419
_refine_ls_number_restraints 0
_refine_ls_restrained_S_all 1.031
_refine_ls_R_factor_gt 0.0356
_refine_ls_shift/su_max 0
_refine_ls_structure_factor_coef Fsqd
_refine_ls_weighting_details 'calc w = 1/[\s^2^(Fo^2^)+(0.0348P)^2^+0.2715P] where P = (Fo^2^+2Fc^2^)/3'
_refine_ls_weighting_scheme calc
_refine_ls_wR_factor_ref 0.0922
_reflns_number_gt 907
_reflns_number_total 1419
_reflns_threshold_expression I>2\s(I)
_cod_data_source_file ci6204.cif
_cod_data_source_block I
_cod_depositor_comments
;
The following automatic conversions were performed:

'_chemical_melting_point' value '344--345 K' was changed to
'344.5(5)' - the average value was taken and precision was estimated.

Automatic conversion script
Id: cif_fix_values 1646 2011-03-28 12:23:43Z adriana 

The following automatic conversions were performed:

'_chemical_melting_point' value '344--345 K' was changed to
'344.5(5)' - the average value was taken and precision was estimated.

Automatic conversion script
Id: cif_fix_values 1715 2011-07-08 13:25:40Z adriana 

The following automatic conversions were performed:

'_exptl_crystal_density_meas' value 'none' was changed to '?' - the
value is perceived as not measured.

Automatic conversion script
Id: cif_fix_values 3008 2015-01-20 13:52:24Z robertas 
;
_cod_database_code 2201889
_cod_database_fobs_code 2201889

loop_
_symmetry_equiv_pos_as_xyz
'x, y, z'
'-x+1/2, -y, z+1/2'
'x+1/2, -y+1/2, -z'
'-x, y+1/2, -z+1/2'
'-x, -y, -z'
'x-1/2, y, -z-1/2'
'-x-1/2, y-1/2, z'
'x, -y-1/2, z-1/2'

loop_
_atom_site_label
_atom_site_fract_x
_atom_site_fract_y
_atom_site_fract_z
_atom_site_U_iso_or_equiv
_atom_site_adp_type
_atom_site_calc_flag
_atom_site_refinement_flags
_atom_site_occupancy
_atom_site_disorder_assembly
_atom_site_disorder_group
_atom_site_type_symbol
O1 0.58354(15) 0.03542(6) 0.72975(11) 0.0612(4) Uani d . 1 . . O
C2 0.6746(2) 0.00551(10) 0.63421(15) 0.0547(4) Uani d . 1 . . C
C3 0.6747(2) 0.04877(10) 0.53242(16) 0.0575(5) Uani d . 1 . . C
H3 0.7277 0.0399 0.4572 0.069 Uiso calc R 1 . . H
C4 0.5316(2) 0.17426(11) 0.4978(2) 0.0713(6) Uani d . 1 . . C
H4 0.5641 0.1831 0.4157 0.086 Uiso calc R 1 . . H
C5 0.4360(3) 0.22329(11) 0.5604(2) 0.0797(6) Uani d . 1 . . C
H5 0.4031 0.2656 0.5193 0.096 Uiso calc R 1 . . H
C6 0.3873(2) 0.21127(11) 0.6835(2) 0.0774(6) Uani d . 1 . . C
H6 0.3236 0.2459 0.7232 0.093 Uiso calc R 1 . . H
C7 0.4314(2) 0.14917(10) 0.7477(2) 0.0695(5) Uani d . 1 . . C
H7 0.3991 0.1407 0.8299 0.083 Uiso calc R 1 . . H
C8 0.5263(2) 0.10015(10) 0.68320(16) 0.0555(5) Uani d . 1 . . C
C9 0.5787(2) 0.11078(10) 0.56100(16) 0.0555(5) Uani d . 1 . . C
C21 0.7495(2) -0.06530(10) 0.66040(17) 0.0616(5) Uani d . 1 . . C
C22 0.8610(2) -0.09450(11) 0.56308(19) 0.0772(6) Uani d . 1 . . C
H22A 0.9441 -0.1221 0.6031 0.116 Uiso calc PR 0.5 . . H
H22B 0.9071 -0.0545 0.5172 0.116 Uiso calc PR 0.5 . . H
H22C 0.8035 -0.1256 0.5064 0.116 Uiso calc PR 0.5 . . H
H22D 0.8257 -0.0794 0.4813 0.116 Uiso calc PR 0.5 . . H
H22E 0.8627 -0.147 0.5673 0.116 Uiso calc PR 0.5 . . H
H22F 0.9663 -0.0759 0.5781 0.116 Uiso calc PR 0.5 . . H
O21 0.72146(19) -0.09825(7) 0.75714(13) 0.0808(4) Uani d . 1 . . O

loop_
_atom_site_aniso_label
_atom_site_aniso_U_11
_atom_site_aniso_U_22
_atom_site_aniso_U_33
_atom_site_aniso_U_12
_atom_site_aniso_U_13
_atom_site_aniso_U_23
O1 0.0704(8) 0.0599(7) 0.0533(7) 0.0007(6) 0.0086(7) 0.0016(6)
C2 0.0540(10) 0.0610(11) 0.0491(9) -0.0048(9) 0.0013(9) -0.0087(9)
C3 0.0522(10) 0.0720(11) 0.0482(10) -0.0095(10) -0.0001(9) -0.0030(10)
C4 0.0660(13) 0.0729(12) 0.0751(12) -0.0148(11) -0.0053(11) 0.0131(12)
C5 0.0771(15) 0.0593(12) 0.1028(17) -0.0088(11) -0.0156(14) 0.0150(12)
C6 0.0656(13) 0.0623(13) 0.1043(17) 0.0025(10) -0.0035(13) -0.0101(12)
C7 0.0693(12) 0.0653(11) 0.0738(12) -0.0032(11) 0.0079(11) -0.0048(11)
C8 0.0530(10) 0.0531(10) 0.0604(11) -0.0057(9) -0.0014(9) 0.0008(9)
C9 0.0507(10) 0.0603(11) 0.0553(10) -0.0124(9) -0.0058(9) 0.0043(9)
C21 0.0647(11) 0.0626(11) 0.0575(10) -0.0035(10) -0.0091(10) -0.0083(10)
C22 0.0728(13) 0.0756(13) 0.0833(13) 0.0080(11) 0.0005(12) -0.0165(11)
O21 0.1054(12) 0.0714(8) 0.0657(8) 0.0089(8) -0.0034(8) 0.0052(8)

loop_
_atom_type_symbol
_atom_type_description
_atom_type_scat_dispersion_real
_atom_type_scat_dispersion_imag
_atom_type_scat_source
C C 0.0033 0.0016 'International Tables Vol C Tables 4.2.6.8 and 6.1.1.4'
H H 0 0 'International Tables Vol C Tables 4.2.6.8 and 6.1.1.4'
O O 0.0106 0.006 'International Tables Vol C Tables 4.2.6.8 and 6.1.1.4'

loop_
_geom_angle_atom_site_label_1
_geom_angle_atom_site_label_2
_geom_angle_atom_site_label_3
_geom_angle
C8 O1 C2 105.55(13)
C3 C2 O1 111.21(16)
C3 C2 C21 132.36(17)
O1 C2 C21 116.43(15)
C2 C3 C9 107.21(16)
C2 C3 H3 126.4
C9 C3 H3 126.4
C5 C4 C9 118.18(19)
C5 C4 H4 120.9
C9 C4 H4 120.9
C4 C5 C6 121.7(2)
C4 C5 H5 119.1
C6 C5 H5 119.1
C7 C6 C5 121.3(2)
C7 C6 H6 119.3
C5 C6 H6 119.3
C6 C7 C8 116.3(2)
C6 C7 H7 121.9
C8 C7 H7 121.9
O1 C8 C7 125.59(17)
O1 C8 C9 110.47(16)
C7 C8 C9 123.94(18)
C8 C9 C4 118.57(18)
C8 C9 C3 105.57(16)
C4 C9 C3 135.86(18)
O21 C21 C2 121.04(18)
O21 C21 C22 122.12(19)
C2 C21 C22 116.84(17)
C21 C22 H22A 109.5
C21 C22 H22B 109.5
H22A C22 H22B 109.5
C21 C22 H22C 109.5
H22A C22 H22C 109.5
H22B C22 H22C 109.5
C21 C22 H22D 109.5
H22A C22 H22D 141.1
H22B C22 H22D 56.3
H22C C22 H22D 56.3
C21 C22 H22E 109.5
H22A C22 H22E 56.3
H22B C22 H22E 141.1
H22C C22 H22E 56.3
H22D C22 H22E 109.5
C21 C22 H22F 109.5
H22A C22 H22F 56.3
H22B C22 H22F 56.3
H22C C22 H22F 141.1
H22D C22 H22F 109.5
H22E C22 H22F 109.5

loop_
_geom_bond_atom_site_label_1
_geom_bond_atom_site_label_2
_geom_bond_site_symmetry_2
_geom_bond_distance
_geom_bond_publ_flag
O1 C8 . 1.369(2) ?
O1 C2 . 1.3848(19) ?
C2 C3 . 1.342(2) ?
C2 C21 . 1.465(3) ?
C3 C9 . 1.423(2) ?
C3 H3 . 0.93 ?
C4 C5 . 1.374(3) ?
C4 C9 . 1.398(2) ?
C4 H4 . 0.93 ?
C5 C6 . 1.391(3) ?
C5 H5 . 0.93 ?
C6 C7 . 1.376(3) ?
C6 H6 . 0.93 ?
C7 C8 . 1.381(2) ?
C7 H7 . 0.93 ?
C8 C9 . 1.388(2) ?
C21 O21 . 1.216(2) ?
C21 C22 . 1.495(3) ?
C22 H22A . 0.96 ?
C22 H22B . 0.96 ?
C22 H22C . 0.96 ?
C22 H22D . 0.96 ?
C22 H22E . 0.96 ?
C22 H22F . 0.96 ?

loop_
_geom_hbond_atom_site_label_D
_geom_hbond_atom_site_label_H
_geom_hbond_atom_site_label_A
_geom_hbond_site_symmetry_A
_geom_hbond_distance_DH
_geom_hbond_distance_HA
_geom_hbond_distance_DA
_geom_hbond_angle_DHA
_geom_hbond_publ_flag
C3 H3 O21 2_654 0.93 2.42 3.190(2) 140 yes
C7 H7 Cg1 6_557 0.93 2.89 3.431(2) 119 yes

loop_
_geom_torsion_atom_site_label_1
_geom_torsion_atom_site_label_2
_geom_torsion_atom_site_label_3
_geom_torsion_atom_site_label_4
_geom_torsion
C8 O1 C2 C3 -0.20(19)
C8 O1 C2 C21 -179.59(15)
O1 C2 C3 C9 -0.1(2)
C21 C2 C3 C9 179.16(18)
C9 C4 C5 C6 0.5(3)
C4 C5 C6 C7 -0.7(3)
C5 C6 C7 C8 0.2(3)
C2 O1 C8 C7 -178.81(17)
C2 O1 C8 C9 0.43(18)
C6 C7 C8 O1 179.79(17)
C6 C7 C8 C9 0.6(3)
O1 C8 C9 C4 179.85(15)
C7 C8 C9 C4 -0.9(3)
O1 C8 C9 C3 -0.49(18)
C7 C8 C9 C3 178.76(17)
C5 C4 C9 C8 0.3(3)
C5 C4 C9 C3 -179.22(18)
C2 C3 C9 C8 0.35(18)
C2 C3 C9 C4 179.92(19)
C3 C2 C21 O21 -173.37(19)
O1 C2 C21 O21 5.9(3)
C3 C2 C21 C22 6.7(3)
O1 C2 C21 C22 -174.04(14)
